data_7121875
loop_
_publ_author_name
'Donoshita, Masaki'
'Hayashi, Mikihiro'
'Ikeda, Ryuichi'
'Yoshida, Yukihiro'
'Morikawa, Shota'
'Sugimoto, Kunihisa'
'Kitagawa, Hiroshi'

_publ_section_title
;
 Drastic rearrangement of self-assembled hydrogen-bonded tapes in a
 molecular crystal.
;
_journal_issue 62
_journal_name_full 'Chemical communications (Cambridge, England)'
_journal_page_first 8571
_journal_page_last 8574
_journal_paper_doi 10.1039/c8cc04376k
_journal_volume 54
_journal_year 2018
_chemical_formula_moiety 'C14 H16 Cl2 N2 O6'
_chemical_formula_sum 'C14 H16 Cl2 N2 O6'
_chemical_formula_weight 379.20
_space_group_crystal_system triclinic
_space_group_IT_number 2
_space_group_name_Hall '-P 1'
_space_group_name_H-M_alt 'P -1'
_symmetry_space_group_name_Hall '-P 1'
_symmetry_space_group_name_H-M 'P -1'
_atom_sites_solution_hydrogens geom
_atom_sites_solution_primary direct
_atom_sites_solution_secondary difmap
_audit_block_doi 10.5517/ccdc.csd.cc1zq3zs
_audit_update_record
;
2018-04-20 deposited with the CCDC.
2018-06-15 downloaded from the CCDC.
;
_cell_angle_alpha 73.270(5)
_cell_angle_beta 89.528(6)
_cell_angle_gamma 69.737(5)
_cell_formula_units_Z 1
_cell_length_a 4.9143(16)
_cell_length_b 7.458(2)
_cell_length_c 11.698(4)
_cell_measurement_reflns_used 2502
_cell_measurement_temperature 100
_cell_measurement_theta_max 27.40
_cell_measurement_theta_min 1.80
_cell_volume 383.2(2)
_computing_cell_refinement 'RAPID AUTO'
_computing_data_collection 'RAPID AUTO (Rigaku, ????)'
_computing_data_reduction 'RAPID AUTO'
_computing_molecular_graphics 'CrystalStructure 4.2.5'
_computing_publication_material 'CrystalStructure 4.2.5 (Rigaku, 2017)'
_computing_structure_refinement 'SHELXL Version 2014/3 (Sheldrick, 2008)'
_computing_structure_solution 'SHELXT Version 2014/5 (Sheldrick, 2014)'
_diffrn_ambient_temperature 100
_diffrn_detector_area_resol_mean 14.706
_diffrn_measured_fraction_theta_full 0.998
_diffrn_measured_fraction_theta_max 0.996
_diffrn_measurement_device_type 'Rigaku R-AXIS IV'
_diffrn_measurement_method \w
_diffrn_radiation_type synchrotron
_diffrn_radiation_wavelength 0.703010
_diffrn_reflns_av_R_equivalents 0.0613
_diffrn_reflns_Laue_measured_fraction_full 0.998
_diffrn_reflns_Laue_measured_fraction_max 0.996
_diffrn_reflns_limit_h_max 5
_diffrn_reflns_limit_h_min -5
_diffrn_reflns_limit_k_max 8
_diffrn_reflns_limit_k_min -8
_diffrn_reflns_limit_l_max 14
_diffrn_reflns_limit_l_min -14
_diffrn_reflns_number 4220
_diffrn_reflns_point_group_measured_fraction_full 0.998
_diffrn_reflns_point_group_measured_fraction_max 0.996
_diffrn_reflns_theta_full 24.948
_diffrn_reflns_theta_max 25.045
_diffrn_reflns_theta_min 1.807
_diffrn_standards_number 0
_exptl_absorpt_coefficient_mu 0.440
_exptl_absorpt_correction_T_max 1.000
_exptl_absorpt_correction_T_min 0.544
_exptl_absorpt_correction_type multi-scan
_exptl_absorpt_process_details 'ABSCOR (Rigaku, 1995)'
_exptl_crystal_colour orange
_exptl_crystal_density_diffrn 1.643
_exptl_crystal_density_method 'not measured'
_exptl_crystal_description plate
_exptl_crystal_F_000 196.00
_exptl_crystal_size_max 0.014
_exptl_crystal_size_mid 0.060
_exptl_crystal_size_min 0.020
_refine_diff_density_max 0.38
_refine_diff_density_min -0.38
_refine_ls_extinction_method none
_refine_ls_goodness_of_fit_ref 1.065
_refine_ls_hydrogen_treatment refxyz
_refine_ls_number_parameters 141
_refine_ls_number_reflns 1393
_refine_ls_number_restraints 0
_refine_ls_R_factor_all 0.0541
_refine_ls_R_factor_gt 0.0434
_refine_ls_shift/su_max 0.000
_refine_ls_structure_factor_coef Fsqd
_refine_ls_weighting_details 'w = 1/[\s^2^(Fo^2^)+(0.0635P)^2^] where P=(Fo^2^+2Fc^2^)/3'
_refine_ls_weighting_scheme calc
_refine_ls_wR_factor_gt 0.1071
_refine_ls_wR_factor_ref 0.1120
_reflns_Friedel_coverage 0.000
_reflns_number_gt 1155
_reflns_number_total 1393
_reflns_threshold_expression F^2^>2.0\s(F^2^)
_cod_data_source_file c8cc04376k5.cif
_cod_data_source_block HighB_100K
_cod_depositor_comments 'Adding full bibliography for 7121875--7121878.cif.'
_cod_database_code 7121875
_shelxl_version_number 2014-3

loop_
_space_group_symop_id
_space_group_symop_operation_xyz
1 +X,+Y,+Z
2 -X,-Y,-Z

loop_
_atom_site_label
_atom_site_type_symbol
_atom_site_fract_x
_atom_site_fract_y
_atom_site_fract_z
_atom_site_U_iso_or_equiv
_atom_site_adp_type
_atom_site_occupancy
_atom_site_site_symmetry_order
_atom_site_calc_flag
Cl1 Cl 0.17920(14) 0.23288(9) 0.94281(5) 0.0215(2) Uani 1 1 d
O1 O 0.4366(4) 0.2073(3) 1.17539(16) 0.0263(5) Uani 1 1 d
O2 O 0.2910(4) 0.5694(3) 0.76907(15) 0.0215(5) Uani 1 1 d
O3 O 0.3792(4) 0.8250(3) 0.58782(15) 0.0216(5) Uani 1 1 d
N1 N 0.3232(5) 0.9143(3) 0.38415(19) 0.0179(5) Uani 1 1 d
C1 C 0.4615(5) 0.3404(4) 1.0927(2) 0.0178(6) Uani 1 1 d
C2 C 0.3536(6) 0.3820(4) 0.9698(2) 0.0179(6) Uani 1 1 d
C3 C 0.3873(5) 0.5300(4) 0.8808(2) 0.0175(6) Uani 1 1 d
C4 C 0.2868(6) 0.8138(4) 0.4924(2) 0.0171(6) Uani 1 1 d
C5 C 0.1174(6) 0.6865(4) 0.4823(2) 0.0189(6) Uani 1 1 d
C6 C 0.0932(7) 0.7053(4) 0.3494(2) 0.0229(6) Uani 1 1 d
C7 C 0.1818(6) 0.8831(4) 0.2869(2) 0.0219(6) Uani 1 1 d
H1 H 0.397(6) 1.000(4) 0.373(2) 0.014(7) Uiso 1 1 d
H2 H 0.318(7) 0.671(5) 0.719(3) 0.036(9) Uiso 1 1 d
H3 H 0.208(6) 0.546(4) 0.537(3) 0.021(7) Uiso 1 1 d
H4 H -0.069(7) 0.740(4) 0.513(2) 0.026(8) Uiso 1 1 d
H5 H -0.108(7) 0.732(5) 0.315(3) 0.039(9) Uiso 1 1 d
H6 H 0.224(6) 0.589(4) 0.339(2) 0.018(7) Uiso 1 1 d
H7 H 0.313(6) 0.854(4) 0.222(2) 0.022(7) Uiso 1 1 d
H8 H 0.006(6) 1.001(4) 0.251(2) 0.024(7) Uiso 1 1 d

loop_
_atom_site_aniso_label
_atom_site_aniso_U_11
_atom_site_aniso_U_22
_atom_site_aniso_U_33
_atom_site_aniso_U_23
_atom_site_aniso_U_13
_atom_site_aniso_U_12
Cl1 0.0267(4) 0.0241(4) 0.0192(4) -0.0073(3) 0.0001(3) -0.0151(3)
O1 0.0380(12) 0.0278(11) 0.0169(10) -0.0012(8) -0.0010(9) -0.0208(10)
O2 0.0322(11) 0.0240(11) 0.0117(9) -0.0019(8) -0.0029(8) -0.0170(9)
O3 0.0315(11) 0.0261(11) 0.0124(9) -0.0051(8) -0.0006(8) -0.0173(9)
N1 0.0229(12) 0.0194(12) 0.0158(12) -0.0034(10) 0.0002(9) -0.0144(11)
C1 0.0181(13) 0.0184(14) 0.0186(14) -0.0060(11) 0.0028(11) -0.0082(11)
C2 0.0195(14) 0.0203(14) 0.0172(14) -0.0072(11) 0.0014(11) -0.0098(12)
C3 0.0157(13) 0.0244(15) 0.0145(13) -0.0076(11) 0.0007(10) -0.0082(11)
C4 0.0177(13) 0.0174(13) 0.0162(14) -0.0053(11) 0.0000(10) -0.0062(11)
C5 0.0246(15) 0.0215(15) 0.0156(14) -0.0057(12) 0.0000(11) -0.0144(13)
C6 0.0291(16) 0.0261(16) 0.0192(15) -0.0080(12) 0.0008(12) -0.0159(13)
C7 0.0286(16) 0.0252(16) 0.0149(14) -0.0061(12) -0.0020(12) -0.0132(14)

loop_
_atom_type_symbol
_atom_type_description
_atom_type_scat_dispersion_real
_atom_type_scat_dispersion_imag
_atom_type_scat_source
C C 0.0000 0.0000
;
International Tables for Crystallography
(Vol. C, Tables 4.2.6.8 and 6.1.1.4)
;
H H 0.0000 0.0000
;
International Tables for Crystallography
(Vol. C, Table 6.1.1.4)
;
Cl Cl 0.0000 0.0000
;
International Tables for Crystallography
(Vol. C, Tables 4.2.6.8 and 6.1.1.4)
;
N N 0.0000 0.0000
;
International Tables for Crystallography
(Vol. C, Tables 4.2.6.8 and 6.1.1.4)
;
O O 0.0000 0.0000
;
International Tables for Crystallography
(Vol. C, Tables 4.2.6.8 and 6.1.1.4)
;

loop_
_geom_angle_atom_site_label_1
_geom_angle_atom_site_label_2
_geom_angle_atom_site_label_3
_geom_angle
_geom_angle_site_symmetry_3
C3 O2 H2 115(2) .
C4 N1 C7 114.4(2) .
C4 N1 H1 122.0(18) .
C7 N1 H1 122.9(18) .
O1 C1 C2 123.7(2) .
O1 C1 C3 118.3(2) 2_667
C2 C1 C3 118.0(2) 2_667
C3 C2 C1 121.8(2) .
C3 C2 Cl1 121.3(2) .
C1 C2 Cl1 116.9(2) .
O2 C3 C2 122.5(2) .
O2 C3 C1 117.3(2) 2_667
C2 C3 C1 120.2(2) 2_667
O3 C4 N1 124.9(2) .
O3 C4 C5 125.6(2) .
N1 C4 C5 109.5(2) .
C4 C5 C6 104.8(2) .
C4 C5 H3 112.2(16) .
C6 C5 H3 114.7(15) .
C4 C5 H4 106.8(17) .
C6 C5 H4 113.9(16) .
H3 C5 H4 104(2) .
C5 C6 C7 105.2(2) .
C5 C6 H5 114.3(18) .
C7 C6 H5 108.4(19) .
C5 C6 H6 108.2(17) .
C7 C6 H6 110.2(17) .
H5 C6 H6 110(2) .
N1 C7 C6 103.6(2) .
N1 C7 H7 113.6(16) .
C6 C7 H7 111.2(15) .
N1 C7 H8 109.6(16) .
C6 C7 H8 109.3(17) .
H7 C7 H8 109(2) .

loop_
_geom_bond_atom_site_label_1
_geom_bond_atom_site_label_2
_geom_bond_distance
_geom_bond_site_symmetry_2
Cl1 C2 1.714(3) .
O1 C1 1.211(3) .
O2 C3 1.309(3) .
O2 H2 0.87(3) .
O3 C4 1.244(3) .
N1 C4 1.319(3) .
N1 C7 1.452(3) .
N1 H1 0.82(3) .
C1 C2 1.444(4) .
C1 C3 1.502(4) 2_667
C2 C3 1.338(4) .
C3 C1 1.502(4) 2_667
C4 C5 1.490(4) .
C5 C6 1.523(4) .
C5 H3 1.00(3) .
C5 H4 0.97(3) .
C6 C7 1.523(4) .
C6 H5 1.00(3) .
C6 H6 0.93(3) .
C7 H7 1.02(3) .
C7 H8 0.98(3) .

loop_
_geom_torsion_atom_site_label_1
_geom_torsion_atom_site_label_2
_geom_torsion_atom_site_label_3
_geom_torsion_atom_site_label_4
_geom_torsion
_geom_torsion_site_symmetry_1
_geom_torsion_site_symmetry_4
O1 C1 C2 C3 -179.6(3) . .
C3 C1 C2 C3 0.5(4) 2_667 .
O1 C1 C2 Cl1 0.5(4) . .
C3 C1 C2 Cl1 -179.42(18) 2_667 .
C1 C2 C3 O2 179.9(2) . .
Cl1 C2 C3 O2 -0.1(4) . .
C1 C2 C3 C1 -0.5(4) . 2_667
Cl1 C2 C3 C1 179.40(18) . 2_667
C7 N1 C4 O3 -177.0(3) . .
C7 N1 C4 C5 2.7(3) . .
O3 C4 C5 C6 -172.7(3) . .
N1 C4 C5 C6 7.6(3) . .
C4 C5 C6 C7 -14.1(3) . .
C4 N1 C7 C6 -11.7(3) . .
C5 C6 C7 N1 15.3(3) . .
